data_4303947
loop_
_publ_author_name
'Amnon Herman'
'Joseph M. Tanski'
'Michael F. Tibbetts'
'Craig M. Anderson'

_publ_section_title
;
Synthesis, Characterization, and in Vitro Evaluation of a Potentially
Selective Anticancer, Mixed-Metal [Ruthenium(III)-Platinum(II)]
Trinuclear Complex
;
_journal_name_full 'Inorganic Chemistry'
_journal_page_first 274
_journal_page_last 280
_journal_paper_doi 10.1021/ic062419h
_journal_volume 47
_journal_year 2008
_chemical_formula_sum 'C15 H26 Cl10 N4 Na2 O3 Pt Ru2 S2'
_chemical_formula_weight 1172.23
_chemical_name_systematic
;
 ?
;
_space_group_IT_number 2
_symmetry_cell_setting triclinic
_symmetry_space_group_name_Hall '-P 1'
_symmetry_space_group_name_H-M 'P -1'
_atom_sites_solution_hydrogens geom
_atom_sites_solution_primary direct
_atom_sites_solution_secondary difmap
_audit_creation_method SHELXL-97
_cell_angle_alpha 106.517(2)
_cell_angle_beta 95.159(2)
_cell_angle_gamma 115.745(2)
_cell_formula_units_Z 2
_cell_length_a 12.526(2)
_cell_length_b 12.667(2)
_cell_length_c 17.570(3)
_cell_measurement_reflns_used 928
_cell_measurement_temperature 115(2)
_cell_measurement_theta_max 22.87
_cell_measurement_theta_min 2.49
_cell_volume 2332.8(7)
_computing_cell_refinement 'Bruker SMART'
_computing_data_collection 'Bruker SMART'
_computing_data_reduction 'Bruker SAINT'
_computing_molecular_graphics 'Bruker SHELXTL'
_computing_publication_material 'Bruker SHELXTL'
_computing_structure_refinement 'SHELXL-97 (Sheldrick, 1997)'
_computing_structure_solution 'SHELXS-97 (Sheldrick, 1990)'
_diffrn_ambient_temperature 115(2)
_diffrn_measured_fraction_theta_full 0.904
_diffrn_measured_fraction_theta_max 0.904
_diffrn_measurement_device_type 'CCD area detector'
_diffrn_measurement_method 'phi and omega scans'
_diffrn_radiation_monochromator graphite
_diffrn_radiation_source 'fine-focus sealed tube'
_diffrn_radiation_type MoK\a
_diffrn_radiation_wavelength 0.71073
_diffrn_reflns_av_R_equivalents 0.0928
_diffrn_reflns_av_sigmaI/netI 0.2018
_diffrn_reflns_limit_h_max 16
_diffrn_reflns_limit_h_min -16
_diffrn_reflns_limit_k_max 16
_diffrn_reflns_limit_k_min -16
_diffrn_reflns_limit_l_max 22
_diffrn_reflns_limit_l_min -23
_diffrn_reflns_number 50545
_diffrn_reflns_theta_full 28.17
_diffrn_reflns_theta_max 28.17
_diffrn_reflns_theta_min 1.86
_exptl_absorpt_coefficient_mu 4.331
_exptl_absorpt_correction_T_max 0.8810
_exptl_absorpt_correction_T_min 0.6029
_exptl_absorpt_correction_type empirical
_exptl_absorpt_process_details twinabs
_exptl_crystal_colour orange
_exptl_crystal_density_diffrn 1.669
_exptl_crystal_density_method 'not measured'
_exptl_crystal_description plate
_exptl_crystal_F_000 1116
_exptl_crystal_size_max 0.13
_exptl_crystal_size_mid 0.10
_exptl_crystal_size_min 0.03
_refine_diff_density_max 8.659
_refine_diff_density_min -5.649
_refine_diff_density_rms 0.447
_refine_ls_extinction_method none
_refine_ls_goodness_of_fit_ref 1.012
_refine_ls_hydrogen_treatment constr
_refine_ls_matrix_type full
_refine_ls_number_parameters 350
_refine_ls_number_reflns 33000
_refine_ls_number_restraints 33
_refine_ls_restrained_S_all 1.026
_refine_ls_R_factor_all 0.1776
_refine_ls_R_factor_gt 0.1045
_refine_ls_shift/su_max 0.212
_refine_ls_shift/su_mean 0.009
_refine_ls_structure_factor_coef Fsqd
_refine_ls_weighting_details 'calc w=1/[\s^2^(Fo^2^)+(0.1490P)^2^+0.0000P] where P=(Fo^2^+2Fc^2^)/3'
_refine_ls_weighting_scheme calc
_refine_ls_wR_factor_gt 0.2570
_refine_ls_wR_factor_ref 0.3003
_reflns_number_gt 17541
_reflns_number_total 10350
_reflns_threshold_expression >2sigma(I)
_cod_data_source_file ic062419h-file004.cif
_cod_data_source_block ru2ptna_0t
_cod_depositor_comments
;
The following automatic conversions were performed:
'_symmetry_cell_setting' value 'Triclinic' changed to 'triclinic'
according to '/home/saulius/struct/CIF-dictionaries/cif_core.dic'
dictionary named 'cif_core.dic' version 2.4.1 from 2010-06-29.

Automatic conversion script
Id: cif_fix_enum 1527 2010-12-29 10:47:43Z saulius 
;
_cod_original_cell_volume 2332.9(7)
_cod_database_code 4303947

loop_
_symmetry_equiv_pos_as_xyz
'x, y, z'
'-x, -y, -z'

loop_
_atom_site_label
_atom_site_type_symbol
_atom_site_fract_x
_atom_site_fract_y
_atom_site_fract_z
_atom_site_U_iso_or_equiv
_atom_site_adp_type
_atom_site_occupancy
_atom_site_symmetry_multiplicity
_atom_site_calc_flag
_atom_site_refinement_flags
_atom_site_disorder_assembly
_atom_site_disorder_group
Pt Pt 0.56296(5) 0.86784(5) 1.51322(3) 0.01927(14) Uani 1 1 d . . .
Ru1 Ru 0.27466(16) 0.53166(19) 1.10389(10) 0.0709(6) Uani 1 1 d DU . .
Ru2 Ru 0.17018(10) 0.38906(10) 1.62176(7) 0.0218(3) Uani 1 1 d U . .
Cl1 Cl 0.0882(5) 0.5102(7) 1.1256(4) 0.103(2) Uani 1 1 d U . .
Cl2 Cl 0.3243(4) 0.6816(6) 1.0955(3) 0.0906(17) Uani 1 1 d DU . .
Cl3 Cl 0.2296(6) 0.3399(6) 1.1232(4) 0.0996(19) Uani 1 1 d U . .
Cl4 Cl 0.4651(4) 0.5577(5) 1.0919(3) 0.0613(14) Uani 1 1 d U . .
Cl5 Cl 0.6907(3) 1.0396(3) 1.4856(2) 0.0290(8) Uani 1 1 d . . .
Cl6 Cl 0.6623(3) 0.9545(3) 1.6493(2) 0.0319(9) Uani 1 1 d . . .
Cl7 Cl 0.1326(3) 0.5428(3) 1.7064(2) 0.0333(9) Uani 1 1 d U . .
Cl8 Cl 0.3375(3) 0.4507(3) 1.7281(2) 0.0307(8) Uani 1 1 d U . .
Cl9 Cl 0.2235(3) 0.2483(3) 1.5377(2) 0.0282(8) Uani 1 1 d U . .
Cl10 Cl 0.0073(3) 0.3298(3) 1.5142(2) 0.0314(8) Uani 1 1 d U . .
N1 N 0.4727(10) 0.7783(10) 1.3943(7) 0.030(3) Uani 1 1 d . . .
N2 N 0.3621(13) 0.6489(19) 1.2312(9) 0.067(6) Uani 1 1 d . . .
N3 N 0.4435(9) 0.7195(10) 1.5389(6) 0.022(3) Uani 1 1 d . . .
N4 N 0.2852(10) 0.5282(10) 1.5792(7) 0.027(3) Uani 1 1 d . . .
C1 C 0.4206(19) 0.612(2) 1.2697(12) 0.083(9) Uani 1 1 d . . .
H1A H 0.4278 0.5407 1.2413 0.099 Uiso 1 1 calc R . .
C2 C 0.4726(19) 0.6734(17) 1.3501(11) 0.067(6) Uani 1 1 d . . .
H2B H 0.5119 0.6400 1.3773 0.080 Uiso 1 1 calc R . .
C3 C 0.4101(16) 0.817(2) 1.3556(12) 0.065(6) Uani 1 1 d . . .
H4A H 0.4025 0.8889 1.3830 0.078 Uiso 1 1 calc R . .
C4 C 0.355(2) 0.746(2) 1.2710(13) 0.082(8) Uani 1 1 d . . .
H3A H 0.3093 0.7722 1.2420 0.098 Uiso 1 1 calc R . .
C7 C 0.3293(12) 0.6940(12) 1.5339(8) 0.025(3) Uiso 1 1 d . . .
H7A H 0.3006 0.7415 1.5137 0.030 Uiso 1 1 calc R . .
C8 C 0.2517(11) 0.6024(12) 1.5567(8) 0.022(3) Uani 1 1 d . . .
H8A H 0.1716 0.5909 1.5567 0.026 Uiso 1 1 calc R . .
C9 C 0.4028(12) 0.5495(12) 1.5821(8) 0.024(3) Uani 1 1 d . . .
H9A H 0.4309 0.4992 1.5990 0.028 Uiso 1 1 calc R . .
C10 C 0.4792(12) 0.6470(13) 1.5595(8) 0.023(3) Uani 1 1 d . . .
H10A H 0.5601 0.6613 1.5591 0.028 Uiso 1 1 calc R . .
O1S O 0.3292(10) 0.4427(11) 1.3869(7) 0.043(3) Uani 1 1 d . . .
C1S C 0.1398(16) 0.4279(18) 1.3347(11) 0.062(6) Uani 1 1 d . . .
H1SA H 0.1875 0.5145 1.3372 0.093 Uiso 1 1 calc R . .
H1SB H 0.0893 0.4258 1.3743 0.093 Uiso 1 1 calc R . .
H1SC H 0.0870 0.3748 1.2794 0.093 Uiso 1 1 calc R . .
C2S C 0.2237(18) 0.3807(18) 1.3545(10) 0.044(4) Uani 1 1 d . . .
C3S C 0.1535(17) 0.2360(18) 1.3240(10) 0.064(6) Uani 1 1 d . . .
H3SA H 0.2118 0.2041 1.3274 0.096 Uiso 1 1 calc R . .
H3SB H 0.1070 0.2026 1.2671 0.096 Uiso 1 1 calc R . .
H3SC H 0.0972 0.2092 1.3583 0.096 Uiso 1 1 calc R . .
Na1A Na 0.7232(12) 0.748(3) 1.1986(11) 0.042(5) Uani 0.70(7) 1 d P . .
Na1B Na 0.721(2) 0.680(7) 1.175(3) 0.041(17) Uani 0.30(7) 1 d P . .
Na2 Na 0.4152(19) 0.273(2) 0.9741(18) 0.57(3) Uani 1 1 d . . .
S2 S 0.0415(3) 0.2419(3) 1.6676(2) 0.0269(8) Uani 1 1 d D . .
O2 O 0.0914(8) 0.2363(9) 1.7471(5) 0.032(2) Uani 1 1 d D . .
C11 C -0.0274(13) 0.0884(12) 1.5910(9) 0.039(4) Uani 1 1 d D . .
H11A H -0.0904 0.0289 1.6092 0.059 Uiso 1 1 calc R . .
H11B H 0.0352 0.0627 1.5817 0.059 Uiso 1 1 calc R . .
H11C H -0.0648 0.0892 1.5398 0.059 Uiso 1 1 calc R . .
C12 C -0.0892(11) 0.2666(13) 1.6805(8) 0.025(3) Uani 1 1 d D . .
H12A H -0.1505 0.1971 1.6927 0.038 Uiso 1 1 calc R . .
H12B H -0.1250 0.2700 1.6299 0.038 Uiso 1 1 calc R . .
H12C H -0.0627 0.3459 1.7257 0.038 Uiso 1 1 calc R . .
S1 S 0.1978(5) 0.4147(6) 0.9657(3) 0.0772(18) Uani 1 1 d D . .
O1 O 0.2543(11) 0.3338(13) 0.9325(7) 0.091(6) Uani 1 1 d D . .
C5 C 0.0343(17) 0.329(3) 0.931(2) 0.181(16) Uiso 1 1 d D . .
H5B H 0.0031 0.2552 0.9474 0.272 Uiso 1 1 calc R . .
H5D H 0.0103 0.3013 0.8713 0.272 Uiso 1 1 calc R . .
H5E H 0.0000 0.3828 0.9557 0.272 Uiso 1 1 calc R . .
C6 C 0.2441(19) 0.5541(17) 0.9398(14) 0.087(7) Uiso 1 1 d D . .
H6A H 0.3257 0.5808 0.9294 0.131 Uiso 1 1 calc R . .
H6B H 0.2460 0.6215 0.9853 0.131 Uiso 1 1 calc R . .
H6C H 0.1856 0.5353 0.8905 0.131 Uiso 1 1 calc R . .

loop_
_atom_site_aniso_label
_atom_site_aniso_U_11
_atom_site_aniso_U_22
_atom_site_aniso_U_33
_atom_site_aniso_U_23
_atom_site_aniso_U_13
_atom_site_aniso_U_12
Pt 0.0188(3) 0.0182(3) 0.0203(3) 0.0074(2) 0.0050(2) 0.0082(2)
Ru1 0.0590(11) 0.1029(15) 0.0392(10) 0.0069(9) 0.0120(8) 0.0406(11)
Ru2 0.0199(6) 0.0196(6) 0.0227(6) 0.0058(5) 0.0075(5) 0.0077(5)
Cl1 0.077(4) 0.148(6) 0.056(4) 0.000(4) 0.006(3) 0.054(4)
Cl2 0.035(2) 0.136(4) 0.019(2) -0.048(2) -0.0033(19) 0.021(3)
Cl3 0.103(5) 0.100(4) 0.069(4) 0.013(3) 0.031(4) 0.035(4)
Cl4 0.039(2) 0.083(4) 0.034(3) 0.000(2) 0.010(2) 0.019(2)
Cl5 0.035(2) 0.0263(19) 0.033(2) 0.0163(17) 0.0168(17) 0.0153(16)
Cl6 0.029(2) 0.030(2) 0.0226(19) 0.0107(16) -0.0012(15) 0.0031(17)
Cl7 0.029(2) 0.0273(19) 0.038(2) 0.0054(16) 0.0132(17) 0.0124(16)
Cl8 0.0257(19) 0.029(2) 0.0289(19) 0.0051(16) 0.0074(15) 0.0089(16)
Cl9 0.0300(19) 0.0263(18) 0.029(2) 0.0088(15) 0.0124(15) 0.0142(16)
Cl10 0.0278(18) 0.0294(19) 0.0304(19) 0.0116(16) 0.0039(16) 0.0081(16)
N1 0.030(7) 0.019(6) 0.037(8) 0.012(6) 0.008(6) 0.008(6)
N2 0.032(9) 0.139(18) 0.014(8) -0.001(9) 0.007(6) 0.045(10)
N3 0.017(6) 0.027(7) 0.020(6) 0.006(5) -0.003(5) 0.013(5)
N4 0.026(7) 0.023(7) 0.026(7) 0.001(5) -0.001(5) 0.014(6)
C1 0.066(15) 0.064(14) 0.033(12) -0.010(10) 0.032(11) -0.027(12)
C2 0.103(17) 0.052(13) 0.034(11) 0.004(9) 0.018(11) 0.035(12)
C3 0.062(13) 0.112(18) 0.055(13) 0.024(12) 0.007(10) 0.075(13)
C4 0.098(18) 0.15(2) 0.049(14) 0.032(14) 0.005(12) 0.102(18)
C8 0.012(6) 0.023(7) 0.035(8) 0.011(6) 0.010(6) 0.012(6)
C9 0.023(7) 0.013(7) 0.021(7) -0.001(6) 0.009(6) 0.001(6)
C10 0.024(8) 0.038(9) 0.019(7) 0.008(6) 0.004(6) 0.027(7)
O1S 0.031(6) 0.061(8) 0.051(8) 0.023(6) 0.013(6) 0.030(6)
C1S 0.070(13) 0.094(16) 0.063(13) 0.020(11) 0.019(10) 0.078(13)
C2S 0.073(13) 0.068(13) 0.025(9) 0.027(9) 0.025(9) 0.053(12)
C3S 0.058(13) 0.081(15) 0.035(11) 0.028(11) -0.001(9) 0.016(11)
Na1A 0.039(6) 0.050(14) 0.023(6) -0.002(8) 0.006(5) 0.018(6)
Na1B 0.035(13) 0.05(3) 0.014(18) 0.01(2) -0.011(10) 0.008(14)
Na2 0.28(2) 0.49(4) 0.65(5) 0.53(4) -0.29(3) -0.20(2)
S2 0.0258(19) 0.0240(19) 0.0216(19) 0.0035(15) 0.0064(15) 0.0069(16)
O2 0.030(6) 0.046(6) 0.016(5) 0.006(5) 0.010(4) 0.017(5)
C11 0.033(9) 0.027(9) 0.048(10) 0.002(7) 0.019(8) 0.011(7)
C12 0.019(7) 0.037(9) 0.023(8) 0.010(7) 0.015(6) 0.015(7)
S1 0.056(3) 0.097(5) 0.041(3) 0.001(3) 0.004(3) 0.022(3)
O1 0.053(8) 0.133(13) 0.043(8) -0.034(8) 0.019(7) 0.047(9)

loop_
_atom_type_symbol
_atom_type_description
_atom_type_scat_dispersion_real
_atom_type_scat_dispersion_imag
_atom_type_scat_source
C C 0.0033 0.0016 'International Tables Vol C Tables 4.2.6.8 and 6.1.1.4'
H H 0.0000 0.0000 'International Tables Vol C Tables 4.2.6.8 and 6.1.1.4'
N N 0.0061 0.0033 'International Tables Vol C Tables 4.2.6.8 and 6.1.1.4'
O O 0.0106 0.0060 'International Tables Vol C Tables 4.2.6.8 and 6.1.1.4'
Na Na 0.0362 0.0249 'International Tables Vol C Tables 4.2.6.8 and 6.1.1.4'
S S 0.1246 0.1234 'International Tables Vol C Tables 4.2.6.8 and 6.1.1.4'
Cl Cl 0.1484 0.1585 'International Tables Vol C Tables 4.2.6.8 and 6.1.1.4'
Ru Ru -1.2594 0.8363 'International Tables Vol C Tables 4.2.6.8 and 6.1.1.4'
Pt Pt -1.7033 8.3905 'International Tables Vol C Tables 4.2.6.8 and 6.1.1.4'

loop_
_geom_angle_atom_site_label_1
_geom_angle_atom_site_label_2
_geom_angle_atom_site_label_3
_geom_angle
_geom_angle_site_symmetry_1
_geom_angle_site_symmetry_3
_geom_angle_publ_flag
N1 Pt N3 89.8(4) . . ?
N1 Pt Cl5 90.2(3) . . ?
N3 Pt Cl5 176.9(3) . . ?
N1 Pt Cl6 175.4(3) . . ?
N3 Pt Cl6 86.4(3) . . ?
Cl5 Pt Cl6 93.69(13) . . ?
Cl2 Ru1 N2 80.8(6) . . ?
Cl2 Ru1 Cl4 86.4(2) . . ?
N2 Ru1 Cl4 85.9(4) . . ?
Cl2 Ru1 S1 96.9(2) . . ?
N2 Ru1 S1 175.0(4) . . ?
Cl4 Ru1 S1 89.54(18) . . ?
Cl2 Ru1 Cl1 94.1(3) . . ?
N2 Ru1 Cl1 90.3(4) . . ?
Cl4 Ru1 Cl1 176.1(2) . . ?
S1 Ru1 Cl1 94.3(2) . . ?
Cl2 Ru1 Cl3 174.0(2) . . ?
N2 Ru1 Cl3 95.2(6) . . ?
Cl4 Ru1 Cl3 88.8(2) . . ?
S1 Ru1 Cl3 86.8(2) . . ?
Cl1 Ru1 Cl3 90.4(3) . . ?
N4 Ru2 S2 178.0(3) . . ?
N4 Ru2 Cl10 89.1(3) . . ?
S2 Ru2 Cl10 89.66(13) . . ?
N4 Ru2 Cl7 87.4(3) . . ?
S2 Ru2 Cl7 91.09(13) . . ?
Cl10 Ru2 Cl7 91.89(13) . . ?
N4 Ru2 Cl9 88.5(3) . . ?
S2 Ru2 Cl9 93.06(13) . . ?
Cl10 Ru2 Cl9 90.29(13) . . ?
Cl7 Ru2 Cl9 175.32(14) . . ?
N4 Ru2 Cl8 89.6(3) . . ?
S2 Ru2 Cl8 91.65(13) . . ?
Cl10 Ru2 Cl8 178.59(14) . . ?
Cl7 Ru2 Cl8 88.62(14) . . ?
Cl9 Ru2 Cl8 89.10(13) . . ?
Ru1 Cl4 Na2 115.0(7) . 2_667 ?
Ru1 Cl4 Na1B 145.6(16) . . ?
Na2 Cl4 Na1B 73.4(8) 2_667 . ?
Ru1 Cl4 Na1A 132.8(6) . . ?
Na2 Cl4 Na1A 68.5(5) 2_667 . ?
Na1B Cl4 Na1A 15.7(13) . . ?
Ru1 Cl4 Na2 105.0(5) . . ?
Na2 Cl4 Na2 110.1(6) 2_667 . ?
Na1B Cl4 Na2 102(2) . . ?
Na1A Cl4 Na2 118.0(7) . . ?
Ru2 Cl8 Na1B 112.9(5) . 2_668 ?
Ru2 Cl8 Na1A 109.4(4) . 2_668 ?
Na1B Cl8 Na1A 15.4(15) 2_668 2_668 ?
C3 N1 C2 116.3(16) . . ?
C3 N1 Pt 123.3(12) . . ?
C2 N1 Pt 120.4(12) . . ?
C1 N2 C4 118.0(18) . . ?
C1 N2 Ru1 115.5(16) . . ?
C4 N2 Ru1 126.4(15) . . ?
C10 N3 C7 118.9(12) . . ?
C10 N3 Pt 120.2(9) . . ?
C7 N3 Pt 120.9(9) . . ?
C8 N4 C9 118.6(12) . . ?
C8 N4 Ru2 122.5(9) . . ?
C9 N4 Ru2 118.6(9) . . ?
N2 C1 C2 121(2) . . ?
N1 C2 C1 124(2) . . ?
N1 C3 C4 116.5(17) . . ?
N2 C4 C3 124.3(17) . . ?
N3 C7 C8 121.6(13) . . ?
N4 C8 C7 121.0(13) . . ?
N4 C9 C10 117.7(13) . . ?
N3 C10 C9 122.0(13) . . ?
O1S C2S C1S 126.0(18) . . ?
O1S C2S C3S 124.4(16) . . ?
C1S C2S C3S 109.6(17) . . ?
Na1B Na1A O2 72(2) . 2_668 ?
Na1B Na1A O1 50(2) . 2_667 ?
O2 Na1A O1 88.6(8) 2_668 2_667 ?
Na1B Na1A Cl8 58(2) . 2_668 ?
O2 Na1A Cl8 73.6(7) 2_668 2_668 ?
O1 Na1A Cl8 107.3(13) 2_667 2_668 ?
Na1B Na1A Cl4 71(3) . . ?
O2 Na1A Cl4 142.4(15) 2_668 . ?
O1 Na1A Cl4 73.8(7) 2_667 . ?
Cl8 Na1A Cl4 80.2(7) 2_668 . ?
Na1B Na1A Na2 89(2) . 2_667 ?
O2 Na1A Na2 137.1(9) 2_668 2_667 ?
O1 Na1A Na2 51.9(9) 2_667 2_667 ?
Cl8 Na1A Na2 128.4(10) 2_668 2_667 ?
Cl4 Na1A Na2 50.1(4) . 2_667 ?
Na1A Na1B O1 111(3) . 2_667 ?
Na1A Na1B O2 87(3) . 2_668 ?
O1 Na1B O2 103.8(19) 2_667 2_668 ?
Na1A Na1B Cl8 107(4) . 2_668 ?
O1 Na1B Cl8 142(5) 2_667 2_668 ?
O2 Na1B Cl8 82.7(9) 2_668 2_668 ?
Na1A Na1B Cl4 93(4) . . ?
O1 Na1B Cl4 83.9(10) 2_667 . ?
O2 Na1B Cl4 171.6(12) 2_668 . ?
Cl8 Na1B Cl4 89.3(8) 2_668 . ?
Na1A Na1B S1 135(3) . 2_667 ?
O1 Na1B S1 27.8(15) 2_667 2_667 ?
O2 Na1B S1 89(2) 2_668 2_667 ?
Cl8 Na1B S1 117(3) 2_668 2_667 ?
Cl4 Na1B S1 96.5(16) . 2_667 ?
Na1A Na1B Na2 77(3) . 2_667 ?
O1 Na1B Na2 50.3(12) 2_667 2_667 ?
O2 Na1B Na2 137.6(16) 2_668 2_667 ?
Cl8 Na1B Na2 139.4(10) 2_668 2_667 ?
Cl4 Na1B Na2 50.3(6) . 2_667 ?
S1 Na1B Na2 76.6(11) 2_667 2_667 ?
O1 Na2 Cl4 77.7(6) . 2_667 ?
O1 Na2 Na1A 45.7(6) . 2_667 ?
Cl4 Na2 Na1A 61.4(5) 2_667 2_667 ?
O1 Na2 Cl4 64.7(9) . . ?
Cl4 Na2 Cl4 69.9(6) 2_667 . ?
Na1A Na2 Cl4 99.2(9) 2_667 . ?
O1 Na2 Na1B 34.8(13) . 2_667 ?
Cl4 Na2 Na1B 56.3(6) 2_667 2_667 ?
Na1A Na2 Na1B 14.4(10) 2_667 2_667 ?
Cl4 Na2 Na1B 84.9(17) . 2_667 ?
O2 S2 C11 108.5(7) . . ?
O2 S2 C12 106.8(6) . . ?
C11 S2 C12 102.5(7) . . ?
O2 S2 Ru2 118.1(4) . . ?
C11 S2 Ru2 111.1(5) . . ?
C12 S2 Ru2 108.7(5) . . ?
S2 O2 Na1B 133.8(9) . 2_668 ?
S2 O2 Na1A 132.5(6) . 2_668 ?
Na1B O2 Na1A 20.8(17) 2_668 2_668 ?
O1 S1 C5 111.4(11) . . ?
O1 S1 C6 116.2(10) . . ?
C5 S1 C6 105.7(12) . . ?
O1 S1 Ru1 114.4(6) . . ?
C5 S1 Ru1 115.5(11) . . ?
C6 S1 Ru1 92.2(8) . . ?
O1 S1 Na1B 36.4(13) . 2_667 ?
C5 S1 Na1B 103.7(13) . 2_667 ?
C6 S1 Na1B 85.9(15) . 2_667 ?
Ru1 S1 Na1B 139.6(5) . 2_667 ?
S1 O1 Na1B 116(3) . 2_667 ?
S1 O1 Na1A 132.3(10) . 2_667 ?
Na1B O1 Na1A 19(2) 2_667 2_667 ?
S1 O1 Na2 142.7(11) . . ?
Na1B O1 Na2 95(2) 2_667 . ?
Na1A O1 Na2 82.5(10) 2_667 . ?

loop_
_geom_bond_atom_site_label_1
_geom_bond_atom_site_label_2
_geom_bond_distance
_geom_bond_site_symmetry_2
_geom_bond_publ_flag
Pt N1 2.011(12) . ?
Pt N3 2.034(11) . ?
Pt Cl5 2.290(3) . ?
Pt Cl6 2.293(3) . ?
Ru1 Cl2 1.779(7) . ?
Ru1 N2 2.160(15) . ?
Ru1 Cl4 2.300(5) . ?
Ru1 S1 2.305(5) . ?
Ru1 Cl1 2.311(6) . ?
Ru1 Cl3 2.376(8) . ?
Ru2 N4 2.117(12) . ?
Ru2 S2 2.281(4) . ?
Ru2 Cl10 2.338(4) . ?
Ru2 Cl7 2.345(4) . ?
Ru2 Cl9 2.350(4) . ?
Ru2 Cl8 2.353(4) . ?
Cl4 Na2 2.674(16) 2_667 ?
Cl4 Na1B 2.89(2) . ?
Cl4 Na1A 3.06(2) . ?
Cl4 Na2 3.36(4) . ?
Cl8 Na1B 2.64(3) 2_668 ?
Cl8 Na1A 2.99(2) 2_668 ?
N1 C3 1.323(19) . ?
N1 C2 1.33(2) . ?
N2 C1 1.26(3) . ?
N2 C4 1.28(3) . ?
N3 C10 1.300(15) . ?
N3 C7 1.312(15) . ?
N4 C8 1.318(16) . ?
N4 C9 1.370(16) . ?
C1 C2 1.34(2) . ?
C3 C4 1.42(3) . ?
C7 C8 1.344(17) . ?
C9 C10 1.384(18) . ?
O1S C2S 1.18(2) . ?
C1S C2S 1.48(2) . ?
C2S C3S 1.54(2) . ?
Na1A Na1B 0.83(6) . ?
Na1A O2 2.330(16) 2_668 ?
Na1A O1 2.34(2) 2_667 ?
Na1A Cl8 2.99(2) 2_668 ?
Na1A Na2 3.242(19) 2_667 ?
Na1B O1 1.91(5) 2_667 ?
Na1B O2 2.23(2) 2_668 ?
Na1B Cl8 2.64(3) 2_668 ?
Na1B S1 2.90(8) 2_667 ?
Na1B Na2 3.33(3) 2_667 ?
Na2 O1 2.57(3) . ?
Na2 Cl4 2.674(16) 2_667 ?
Na2 Na1A 3.242(19) 2_667 ?
Na2 Na1B 3.33(3) 2_667 ?
S2 O2 1.510(9) . ?
S2 C11 1.785(13) . ?
S2 C12 1.817(12) . ?
O2 Na1B 2.23(3) 2_668 ?
O2 Na1A 2.330(16) 2_668 ?
S1 O1 1.502(11) . ?
S1 C5 1.792(19) . ?
S1 C6 1.810(16) . ?
S1 Na1B 2.90(8) 2_667 ?
O1 Na1B 1.91(5) 2_667 ?
O1 Na1A 2.34(2) 2_667 ?
